data_7152442
loop_
_publ_author_name
'Gale, Philip A.'
'Hiscock, Jennifer R.'
'Lalaoui, No\'emie'
'Light, Mark E.'
'Wells, Neil J.'
'Wenzel, Marco'

_publ_section_title
;
 Benzimidazole-based anion receptors: tautomeric switching and
 selectivity.
;
_journal_issue 30
_journal_name_full 'Organic &amp; biomolecular chemistry'
_journal_page_first 5909
_journal_page_last 5915
_journal_paper_doi 10.1039/c1ob06800h
_journal_volume 10
_journal_year 2012
_chemical_formula_sum 'C18 H20 N6 O2'
_chemical_formula_weight 352.40
_chemical_name_systematic
;
?
;
_space_group_IT_number 14
_symmetry_cell_setting monoclinic
_symmetry_space_group_name_Hall '-P 2ybc'
_symmetry_space_group_name_H-M 'P 1 21/c 1'
_atom_sites_solution_hydrogens geom
_atom_sites_solution_primary direct
_atom_sites_solution_secondary difmap
_audit_creation_method SHELXL-97
_cell_angle_alpha 90.00
_cell_angle_beta 99.684(2)
_cell_angle_gamma 90.00
_cell_formula_units_Z 4
_cell_length_a 7.2914(2)
_cell_length_b 13.7723(3)
_cell_length_c 17.2777(4)
_cell_measurement_reflns_used 18063
_cell_measurement_temperature 120(2)
_cell_measurement_theta_max 27.48
_cell_measurement_theta_min 2.91
_cell_volume 1710.29(7)
_computing_cell_refinement 'DENZO (Otwinowski & Minor, 1997) & COLLECT (Hooft, R.W.W., 1998)'
_computing_data_collection 'COLLECT (Hooft, R.W.W., 1998)'
_computing_data_reduction 'DENZO (Otwinowski & Minor, 1997) & COLLECT (Hooft, R.W.W., 1998)'
_computing_molecular_graphics
;
Images generated using CrystalMaker: a crystal and molecular
structures program for Mac and Windows. CrystalMaker Software Ltd,
Oxford, England (www.crystalmaker.com)
;
_computing_publication_material 'WINGX (Farrugia, 1998)'
_computing_structure_refinement 'SHELXL-97 (Sheldrick, 2008)'
_computing_structure_solution 'SHELXS-97 (Sheldrick, 1997)'
_diffrn_ambient_temperature 120(2)
_diffrn_detector_area_resol_mean 9.091
_diffrn_measured_fraction_theta_full 0.996
_diffrn_measured_fraction_theta_max 0.996
_diffrn_measurement_device_type 'Bruker-Nonius CCD camera on \k-goniostat'
_diffrn_measurement_method '\f & \w scans to fill the asymmetric unit'
_diffrn_radiation_monochromator '10cm confocal mirrors'
_diffrn_radiation_source 'Bruker Nonius FR591 Rotating Anode'
_diffrn_radiation_type MoK\a
_diffrn_radiation_wavelength 0.71073
_diffrn_reflns_av_R_equivalents 0.0426
_diffrn_reflns_av_sigmaI/netI 0.0307
_diffrn_reflns_limit_h_max 8
_diffrn_reflns_limit_h_min -8
_diffrn_reflns_limit_k_max 16
_diffrn_reflns_limit_k_min -16
_diffrn_reflns_limit_l_max 20
_diffrn_reflns_limit_l_min -20
_diffrn_reflns_number 18453
_diffrn_reflns_theta_full 25.02
_diffrn_reflns_theta_max 25.02
_diffrn_reflns_theta_min 3.19
_diffrn_standards_number 0
_exptl_absorpt_coefficient_mu 0.094
_exptl_absorpt_correction_T_max 0.9934
_exptl_absorpt_correction_T_min 0.9907
_exptl_absorpt_correction_type multi-scan
_exptl_absorpt_process_details
;
SADABS V2.10 (Sheldrick, G.M., 2003)
;
_exptl_crystal_colour Colourless
_exptl_crystal_density_diffrn 1.369
_exptl_crystal_density_method 'not measured'
_exptl_crystal_description Block
_exptl_crystal_F_000 744
_exptl_crystal_size_max 0.2
_exptl_crystal_size_mid 0.2
_exptl_crystal_size_min 0.2
_refine_diff_density_max 0.183
_refine_diff_density_min -0.196
_refine_diff_density_rms 0.041
_refine_ls_extinction_method none
_refine_ls_goodness_of_fit_ref 1.024
_refine_ls_hydrogen_treatment constr
_refine_ls_matrix_type full
_refine_ls_number_parameters 259
_refine_ls_number_reflns 3025
_refine_ls_number_restraints 0
_refine_ls_restrained_S_all 1.024
_refine_ls_R_factor_all 0.0523
_refine_ls_R_factor_gt 0.0444
_refine_ls_shift/su_max 0.000
_refine_ls_shift/su_mean 0.000
_refine_ls_structure_factor_coef Fsqd
_refine_ls_weighting_details 'calc w=1/[\s^2^(Fo^2^)+(0.0634P)^2^+0.9790P] where P=(Fo^2^+2Fc^2^)/3'
_refine_ls_weighting_scheme calc
_refine_ls_wR_factor_gt 0.1151
_refine_ls_wR_factor_ref 0.1222
_reflns_number_gt 2630
_reflns_number_total 3025
_reflns_threshold_expression >2\s(I)
_cod_data_source_file c1ob06800h.txt
_cod_data_source_block 2011jh0101
_cod_depositor_comments
;
The following automatic conversions were performed:

'_symmetry_cell_setting' value 'Monoclinic' changed to 'monoclinic'
according to /home/saulius/struct/CIF-dictionaries/cif_core.dic
dictionary named 'cif_core.dic' version 2.4.1 from 2010-06-29.

Automatic conversion script
Id: cif_fix_values 1891 2012-01-12 08:04:46Z andrius 
;
_cod_original_sg_symbol_H-M P2(1)/c
_cod_database_code 7152442

loop_
_symmetry_equiv_pos_as_xyz
'x, y, z'
'-x, y+1/2, -z+1/2'
'-x, -y, -z'
'x, -y-1/2, z-1/2'

loop_
_atom_site_label
_atom_site_type_symbol
_atom_site_fract_x
_atom_site_fract_y
_atom_site_fract_z
_atom_site_U_iso_or_equiv
_atom_site_adp_type
_atom_site_occupancy
_atom_site_symmetry_multiplicity
_atom_site_calc_flag
_atom_site_refinement_flags
_atom_site_disorder_assembly
_atom_site_disorder_group
O1 O 0.74080(19) 0.37098(9) 0.42118(7) 0.0334(3) Uani 1 1 d . . .
N1 N 0.46978(19) 0.12531(10) 0.11767(8) 0.0233(3) Uani 1 1 d . . .
N2 N 0.58430(19) 0.08685(10) 0.24283(8) 0.0246(3) Uani 1 1 d . . .
N3 N 0.77632(19) 0.22727(10) 0.35934(8) 0.0246(3) Uani 1 1 d . . .
H93 H 0.8127 0.1665 0.3666 0.030 Uiso 1 1 calc R . .
N4 N 0.8927(2) 0.24434(11) 0.49029(8) 0.0258(3) Uani 1 1 d . . .
H94 H 0.9229 0.1828 0.4867 0.031 Uiso 1 1 calc R . .
N5 N 1.07513(19) 0.13123(10) 0.62627(8) 0.0246(3) Uani 1 1 d . . .
N6 N 1.17447(19) 0.19379(10) 0.74565(8) 0.0243(3) Uani 1 1 d . . .
C1 C 0.3855(2) 0.11278(13) 0.03600(10) 0.0281(4) Uani 1 1 d . . .
H1A H 0.3332 0.0473 0.0283 0.042 Uiso 1 1 calc R . .
H1B H 0.4801 0.1219 0.0025 0.042 Uiso 1 1 calc R . .
H1C H 0.2862 0.1608 0.0221 0.042 Uiso 1 1 calc R . .
C2 C 0.4989(2) 0.05586(12) 0.17414(10) 0.0249(4) Uani 1 1 d . . .
H2 H 0.4608 -0.0097 0.1648 0.030 Uiso 1 1 calc R . .
C3 C 0.5417(2) 0.21032(12) 0.15239(10) 0.0211(4) Uani 1 1 d . . .
C4 C 0.5483(2) 0.30424(13) 0.12348(10) 0.0262(4) Uani 1 1 d . . .
H4 H 0.4984 0.3203 0.0706 0.031 Uiso 1 1 calc R . .
C5 C 0.6314(2) 0.37266(12) 0.17610(11) 0.0271(4) Uani 1 1 d . . .
H5 H 0.6372 0.4380 0.1591 0.033 Uiso 1 1 calc R . .
C6 C 0.7076(2) 0.34940(12) 0.25366(10) 0.0246(4) Uani 1 1 d . . .
H6 H 0.7665 0.3988 0.2874 0.030 Uiso 1 1 calc R . .
C7 C 0.6991(2) 0.25592(12) 0.28234(10) 0.0215(4) Uani 1 1 d . . .
C8 C 0.6128(2) 0.18504(12) 0.23008(10) 0.0208(4) Uani 1 1 d . . .
C9 C 0.7989(2) 0.28711(12) 0.42361(10) 0.0237(4) Uani 1 1 d . . .
C10 C 0.9457(2) 0.28886(12) 0.56387(10) 0.0226(4) Uani 1 1 d . . .
C11 C 0.9252(2) 0.38674(12) 0.58032(10) 0.0245(4) Uani 1 1 d . . .
H11 H 0.8675 0.4288 0.5399 0.029 Uiso 1 1 calc R . .
C12 C 0.9882(2) 0.42444(13) 0.65546(10) 0.0262(4) Uani 1 1 d . . .
H12 H 0.9718 0.4917 0.6642 0.031 Uiso 1 1 calc R . .
C13 C 1.0728(2) 0.36793(12) 0.71726(10) 0.0246(4) Uani 1 1 d . . .
H13 H 1.1137 0.3940 0.7682 0.029 Uiso 1 1 calc R . .
C14 C 1.0944(2) 0.27026(12) 0.70007(10) 0.0223(4) Uani 1 1 d . . .
C15 C 1.0330(2) 0.23000(12) 0.62572(10) 0.0210(4) Uani 1 1 d . . .
C16 C 1.1589(2) 0.11435(13) 0.69849(10) 0.0256(4) Uani 1 1 d . . .
H16 H 1.2046 0.0522 0.7161 0.031 Uiso 1 1 calc R . .
C17 C 1.2546(2) 0.19874(14) 0.82838(10) 0.0299(4) Uani 1 1 d . . .
H17A H 1.1569 0.2142 0.8590 0.045 Uiso 1 1 calc R . .
H17B H 1.3504 0.2494 0.8365 0.045 Uiso 1 1 calc R . .
H17C H 1.3107 0.1360 0.8455 0.045 Uiso 1 1 calc R . .
O2A O 0.9856(4) -0.06041(17) 0.57516(15) 0.0303(6) Uani 0.50 1 d P A 1
H2A H 1.0111 -0.0036 0.5911 0.045 Uiso 0.50 1 calc PR A 1
C18A C 0.7932(5) -0.0687(3) 0.5496(2) 0.0364(9) Uani 0.50 1 d P A 1
H18A H 0.7325 -0.0866 0.5940 0.055 Uiso 0.50 1 calc PR A 1
H18B H 0.7689 -0.1188 0.5089 0.055 Uiso 0.50 1 calc PR A 1
H18C H 0.7437 -0.0064 0.5280 0.055 Uiso 0.50 1 calc PR A 1
O2B O 1.1366(4) -0.04720(18) 0.56166(16) 0.0354(6) Uani 0.50 1 d P B 2
H2B H 1.0817 0.0040 0.5711 0.053 Uiso 0.50 1 calc PR B 2
C18B C 1.2952(6) -0.0234(3) 0.5285(3) 0.0491(11) Uani 0.50 1 d P B 2
H18D H 1.2710 0.0360 0.4972 0.074 Uiso 0.50 1 calc PR B 2
H18E H 1.3230 -0.0767 0.4947 0.074 Uiso 0.50 1 calc PR B 2
H18F H 1.4017 -0.0130 0.5705 0.074 Uiso 0.50 1 calc PR B 2

loop_
_atom_site_aniso_label
_atom_site_aniso_U_11
_atom_site_aniso_U_22
_atom_site_aniso_U_33
_atom_site_aniso_U_23
_atom_site_aniso_U_13
_atom_site_aniso_U_12
O1 0.0440(8) 0.0253(7) 0.0289(7) -0.0013(5) 0.0005(6) 0.0140(6)
N1 0.0206(7) 0.0236(8) 0.0255(8) -0.0018(6) 0.0030(6) -0.0001(6)
N2 0.0240(7) 0.0194(7) 0.0294(8) 0.0020(6) 0.0021(6) -0.0016(6)
N3 0.0289(7) 0.0176(7) 0.0253(8) 0.0006(6) -0.0014(6) 0.0034(6)
N4 0.0326(8) 0.0192(7) 0.0237(8) -0.0022(6) -0.0013(6) 0.0056(6)
N5 0.0252(7) 0.0214(7) 0.0267(8) -0.0005(6) 0.0027(6) 0.0035(6)
N6 0.0235(7) 0.0251(8) 0.0235(8) 0.0011(6) 0.0022(6) 0.0027(6)
C1 0.0275(9) 0.0319(10) 0.0238(9) -0.0051(7) 0.0012(7) -0.0013(7)
C2 0.0240(8) 0.0201(9) 0.0305(9) -0.0008(7) 0.0036(7) -0.0020(7)
C3 0.0171(7) 0.0215(9) 0.0250(9) -0.0011(7) 0.0046(6) 0.0017(6)
C4 0.0276(9) 0.0278(9) 0.0235(9) 0.0040(7) 0.0052(7) 0.0040(7)
C5 0.0324(9) 0.0190(9) 0.0316(10) 0.0044(7) 0.0103(7) 0.0016(7)
C6 0.0252(8) 0.0201(8) 0.0290(9) -0.0029(7) 0.0061(7) 0.0000(7)
C7 0.0177(8) 0.0224(9) 0.0244(9) -0.0004(7) 0.0039(6) 0.0030(6)
C8 0.0184(8) 0.0188(8) 0.0256(9) 0.0016(7) 0.0047(6) 0.0016(6)
C9 0.0225(8) 0.0235(9) 0.0245(9) 0.0003(7) 0.0021(7) 0.0020(7)
C10 0.0190(8) 0.0235(9) 0.0249(9) -0.0009(7) 0.0024(6) 0.0008(7)
C11 0.0235(8) 0.0204(9) 0.0293(9) 0.0021(7) 0.0033(7) 0.0016(7)
C12 0.0237(9) 0.0205(9) 0.0344(10) -0.0038(7) 0.0051(7) -0.0012(7)
C13 0.0232(8) 0.0253(9) 0.0254(9) -0.0054(7) 0.0047(7) -0.0042(7)
C14 0.0170(8) 0.0256(9) 0.0244(9) 0.0023(7) 0.0032(6) 0.0004(6)
C15 0.0185(8) 0.0192(8) 0.0251(9) -0.0010(7) 0.0035(6) 0.0008(6)
C16 0.0251(9) 0.0230(9) 0.0282(10) 0.0004(7) 0.0029(7) 0.0041(7)
C17 0.0282(9) 0.0366(10) 0.0237(9) 0.0010(8) 0.0012(7) 0.0040(8)
O2A 0.0381(15) 0.0171(12) 0.0322(14) -0.0026(10) -0.0041(11) 0.0021(11)
C18A 0.040(2) 0.039(2) 0.029(2) -0.0085(17) 0.0059(16) -0.0014(17)
O2B 0.0426(17) 0.0233(14) 0.0381(15) -0.0026(11) 0.0006(12) 0.0046(12)
C18B 0.041(2) 0.041(2) 0.069(3) -0.017(2) 0.019(2) -0.0030(19)

loop_
_atom_type_symbol
_atom_type_description
_atom_type_scat_dispersion_real
_atom_type_scat_dispersion_imag
_atom_type_scat_source
C C 0.0033 0.0016 'International Tables Vol C Tables 4.2.6.8 and 6.1.1.4'
H H 0.0000 0.0000 'International Tables Vol C Tables 4.2.6.8 and 6.1.1.4'
N N 0.0061 0.0033 'International Tables Vol C Tables 4.2.6.8 and 6.1.1.4'
O O 0.0106 0.0060 'International Tables Vol C Tables 4.2.6.8 and 6.1.1.4'

loop_
_geom_angle_atom_site_label_1
_geom_angle_atom_site_label_2
_geom_angle_atom_site_label_3
_geom_angle
C2 N1 C3 106.49(14)
C2 N1 C1 127.19(14)
C3 N1 C1 126.29(15)
C2 N2 C8 103.48(14)
C9 N3 C7 124.77(14)
C9 N4 C10 126.54(15)
C16 N5 C15 104.22(14)
C16 N6 C14 106.69(14)
C16 N6 C17 127.44(15)
C14 N6 C17 125.86(15)
N2 C2 N1 114.39(15)
N1 C3 C4 131.88(16)
N1 C3 C8 104.97(14)
C4 C3 C8 123.14(16)
C5 C4 C3 115.93(16)
C4 C5 C6 122.39(16)
C7 C6 C5 121.41(16)
C6 C7 C8 117.28(15)
C6 C7 N3 124.24(15)
C8 C7 N3 118.45(15)
N2 C8 C3 110.66(14)
N2 C8 C7 129.52(15)
C3 C8 C7 119.82(15)
O1 C9 N4 123.60(15)
O1 C9 N3 122.96(15)
N4 C9 N3 113.44(14)
C11 C10 C15 117.01(15)
C11 C10 N4 125.79(15)
C15 C10 N4 117.16(15)
C10 C11 C12 121.23(16)
C13 C12 C11 122.80(16)
C12 C13 C14 115.57(16)
N6 C14 C13 131.75(16)
N6 C14 C15 105.04(14)
C13 C14 C15 123.21(16)
N5 C15 C14 110.11(14)
N5 C15 C10 129.71(15)
C14 C15 C10 120.17(15)
N5 C16 N6 113.94(15)

loop_
_geom_bond_atom_site_label_1
_geom_bond_atom_site_label_2
_geom_bond_distance
O1 C9 1.229(2)
N1 C2 1.357(2)
N1 C3 1.378(2)
N1 C1 1.452(2)
N2 C2 1.315(2)
N2 C8 1.391(2)
N3 C9 1.370(2)
N3 C7 1.411(2)
N4 C9 1.370(2)
N4 C10 1.406(2)
N5 C16 1.315(2)
N5 C15 1.394(2)
N6 C16 1.357(2)
N6 C14 1.384(2)
N6 C17 1.452(2)
C3 C4 1.390(2)
C3 C8 1.399(2)
C4 C5 1.377(3)
C5 C6 1.399(3)
C6 C7 1.385(2)
C7 C8 1.405(2)
C10 C11 1.391(2)
C10 C15 1.405(2)
C11 C12 1.402(2)
C12 C13 1.380(2)
C13 C14 1.392(2)
C14 C15 1.402(2)
O2A C18A 1.403(5)
O2B C18B 1.413(5)

loop_
_geom_hbond_atom_site_label_D
_geom_hbond_atom_site_label_H
_geom_hbond_atom_site_label_A
_geom_hbond_distance_DH
_geom_hbond_distance_HA
_geom_hbond_distance_DA
_geom_hbond_angle_DHA
_geom_hbond_site_symmetry_A
N3 H93 O2B 0.88 2.05 2.850(3) 150.0 3_756
N3 H93 O2A 0.88 2.19 2.986(3) 149.5 3_756
N4 H94 O2B 0.88 2.06 2.856(3) 149.6 3_756
N4 H94 O2A 0.88 2.16 2.970(3) 152.6 3_756
O2A H2A N5 0.84 1.98 2.825(3) 178.5 .
O2B H2B N5 0.84 2.00 2.767(3) 151.5 .
C16 H16 N2 0.95 2.48 3.402(2) 162.3 3_756
